data_4304582
loop_
_publ_author_name
'Hiu Fung Lau'
'Pearly Chwee Ying Ang'
'Victor Wee Lin Ng'
'Seah Ling Kuan'
'Lai Yoong Goh'
'Alexey S. Borisov'
'Paul Hazendonk'
'Tracey L. Roemmele'
'Ren\'e T. Boer\'e'
'Richard D. Webster'

_publ_contact_author
;
 Dr. Lai Yoong Goh
 Professor Rene T. Boere
;
_publ_contact_author_email
;
 LaiYoongGoh@ntu.edu.sg.
 boere@uleth.ca
;
_publ_contact_author_fax
;
+65 6316 6984
+1-403-329-2057
;
_publ_contact_author_phone +65-6316-8792;
_publ_section_title
;
Coupling of CpCr(CO)3 and Heterocyclic Dithiadiazolyl Radicals. Synthetic,
X-ray Diffraction, Dynamic NMR, EPR, CV, and DFT Studies
;
_journal_name_full 'Inorganic Chemistry'
_journal_page_first 632
_journal_page_last 644
_journal_paper_doi 10.1021/ic702128f
_journal_volume 47
_journal_year 2008
_chemical_formula_sum 'C14 H9 Cl Cr N2 O2 S2'
_chemical_formula_weight 388.80
_chemical_name_systematic
; 
 ? 
;
_space_group_IT_number 61
_symmetry_cell_setting orthorhombic
_symmetry_space_group_name_Hall '-P 2ac 2ab'
_symmetry_space_group_name_H-M 'P b c a'
_atom_sites_solution_hydrogens geom
_atom_sites_solution_primary direct
_atom_sites_solution_secondary difmap
_audit_creation_method SHELXL-97
_cell_angle_alpha 90.00
_cell_angle_beta 90.00
_cell_angle_gamma 90.00
_cell_formula_units_Z 8
_cell_length_a 13.894(2)
_cell_length_b 10.9981(15)
_cell_length_c 19.653(3)
_cell_measurement_reflns_used 927
_cell_measurement_temperature 223(2)
_cell_measurement_theta_max 24.56
_cell_measurement_theta_min 2.54
_cell_volume 3003.1(8)
_computing_cell_refinement 'Bruker SMART'
_computing_data_collection 'Bruker SMART'
_computing_data_reduction 'Bruker SAINT'
_computing_molecular_graphics 'Bruker SHELXTL'
_computing_publication_material 'Bruker SHELXTL'
_computing_structure_refinement 'SHELXL-97 (Sheldrick, 1997)'
_computing_structure_solution 'SHELXS-97 (Sheldrick, 1990)'
_diffrn_ambient_temperature 223(2)
_diffrn_measured_fraction_theta_full 0.999
_diffrn_measured_fraction_theta_max 0.999
_diffrn_measurement_device_type 'CCD area detector'
_diffrn_measurement_method 'phi and omega scans'
_diffrn_radiation_monochromator graphite
_diffrn_radiation_source 'fine-focus sealed tube'
_diffrn_radiation_type MoK\a
_diffrn_radiation_wavelength 0.71073
_diffrn_reflns_av_R_equivalents 0.0665
_diffrn_reflns_av_sigmaI/netI 0.0471
_diffrn_reflns_limit_h_max 12
_diffrn_reflns_limit_h_min -18
_diffrn_reflns_limit_k_max 14
_diffrn_reflns_limit_k_min -14
_diffrn_reflns_limit_l_max 21
_diffrn_reflns_limit_l_min -25
_diffrn_reflns_number 19853
_diffrn_reflns_theta_full 27.50
_diffrn_reflns_theta_max 27.50
_diffrn_reflns_theta_min 2.07
_exptl_absorpt_coefficient_mu 1.223
_exptl_absorpt_correction_T_max 0.9642
_exptl_absorpt_correction_T_min 0.7257
_exptl_absorpt_correction_type multi-scan
_exptl_crystal_colour red
_exptl_crystal_density_diffrn 1.720
_exptl_crystal_density_meas 0
_exptl_crystal_density_method 'not measured'
_exptl_crystal_description Plate
_exptl_crystal_F_000 1568
_exptl_crystal_size_max 0.28
_exptl_crystal_size_mid 0.22
_exptl_crystal_size_min 0.03
_refine_diff_density_max 0.794
_refine_diff_density_min -0.622
_refine_diff_density_rms 0.122
_refine_ls_extinction_method none
_refine_ls_goodness_of_fit_ref 1.300
_refine_ls_hydrogen_treatment riding
_refine_ls_matrix_type full
_refine_ls_number_parameters 199
_refine_ls_number_reflns 3441
_refine_ls_number_restraints 0
_refine_ls_restrained_S_all 1.300
_refine_ls_R_factor_all 0.0867
_refine_ls_R_factor_gt 0.0726
_refine_ls_shift/su_max 0.000
_refine_ls_shift/su_mean 0.000
_refine_ls_structure_factor_coef Fsqd
_refine_ls_weighting_details 'calc w=1/[\s^2^(Fo^2^)+(0.0565P)^2^+3.6670P] where P=(Fo^2^+2Fc^2^)/3'
_refine_ls_weighting_scheme calc
_refine_ls_wR_factor_gt 0.1437
_refine_ls_wR_factor_ref 0.1490
_reflns_number_gt 2961
_reflns_number_total 3441
_reflns_threshold_expression >2sigma(I)
_cod_data_source_file ic702128f-file001_2.cif
_cod_data_source_block 3b
_cod_depositor_comments
;
The following automatic conversions were performed:
'_symmetry_cell_setting' value 'Orthorhombic' changed to 'orthorhombic'
according to '/home/saulius/struct/CIF-dictionaries/cif_core.dic'
dictionary named 'cif_core.dic' version 2.4.1 from 2010-06-29.

Automatic conversion script
Id: cif_fix_enum 1527 2010-12-29 10:47:43Z saulius 
;
_cod_original_cell_volume 3003.1(7)
_cod_database_code 4304582

loop_
_symmetry_equiv_pos_as_xyz
'x, y, z'
'-x+1/2, -y, z+1/2'
'-x, y+1/2, -z+1/2'
'x+1/2, -y+1/2, -z'
'-x, -y, -z'
'x-1/2, y, -z-1/2'
'x, -y-1/2, z-1/2'
'-x-1/2, y-1/2, z'

loop_
_atom_site_label
_atom_site_type_symbol
_atom_site_fract_x
_atom_site_fract_y
_atom_site_fract_z
_atom_site_U_iso_or_equiv
_atom_site_adp_type
_atom_site_occupancy
_atom_site_symmetry_multiplicity
_atom_site_calc_flag
_atom_site_refinement_flags
_atom_site_disorder_assembly
_atom_site_disorder_group
Cr1 Cr 0.05020(5) -0.05543(6) 0.16618(3) 0.01736(19) Uani 1 1 d . . .
Cl1 Cl 0.15875(11) 0.20621(12) 0.60864(6) 0.0422(4) Uani 1 1 d . . .
S1 S 0.20021(8) 0.02701(10) 0.19854(5) 0.0217(2) Uani 1 1 d . . .
S2 S 0.16584(8) -0.14957(9) 0.23606(6) 0.0222(3) Uani 1 1 d . . .
N1 N 0.1973(3) 0.0901(3) 0.27425(18) 0.0226(8) Uani 1 1 d . . .
N2 N 0.1625(3) -0.1054(3) 0.31547(18) 0.0223(8) Uani 1 1 d . . .
C1 C 0.1736(3) 0.0138(4) 0.3245(2) 0.0198(8) Uani 1 1 d . . .
C2 C 0.1691(3) 0.0626(4) 0.3943(2) 0.0210(9) Uani 1 1 d . . .
C3 C 0.2072(3) 0.1763(4) 0.4099(2) 0.0234(9) Uani 1 1 d . . .
H3 H 0.2349 0.2234 0.3752 0.028 Uiso 1 1 calc R . .
C4 C 0.2049(3) 0.2208(4) 0.4752(2) 0.0259(10) Uani 1 1 d . . .
H4 H 0.2317 0.2971 0.4855 0.031 Uiso 1 1 calc R . .
C5 C 0.1624(3) 0.1511(4) 0.5256(2) 0.0261(10) Uani 1 1 d . . .
C6 C 0.1241(3) 0.0375(4) 0.5123(2) 0.0274(10) Uani 1 1 d . . .
H6 H 0.0962 -0.0091 0.5472 0.033 Uiso 1 1 calc R . .
C7 C 0.1280(3) -0.0054(4) 0.4468(2) 0.0241(9) Uani 1 1 d . . .
H7 H 0.1024 -0.0826 0.4370 0.029 Uiso 1 1 calc R . .
C8 C -0.0933(3) -0.0909(4) 0.2058(2) 0.0285(10) Uani 1 1 d . . .
H8 H -0.1208 -0.1717 0.2164 0.034 Uiso 1 1 calc R . .
C9 C -0.0463(3) -0.0131(5) 0.2517(2) 0.0319(11) Uani 1 1 d . . .
H9 H -0.0334 -0.0307 0.3002 0.038 Uiso 1 1 calc R . .
C10 C -0.0248(3) 0.0959(5) 0.2180(3) 0.0354(12) Uani 1 1 d . . .
H10 H 0.0061 0.1681 0.2385 0.042 Uiso 1 1 calc R . .
C11 C -0.0580(3) 0.0863(5) 0.1510(3) 0.0327(11) Uani 1 1 d . . .
H11 H -0.0556 0.1513 0.1161 0.039 Uiso 1 1 calc R . .
C12 C -0.1001(3) -0.0290(4) 0.1428(2) 0.0241(9) Uani 1 1 d . . .
H12 H -0.1338 -0.0587 0.1016 0.029 Uiso 1 1 calc R . .
C13 C 0.0948(3) -0.0183(4) 0.0805(2) 0.0279(10) Uani 1 1 d . . .
O13 O 0.1195(3) 0.0027(4) 0.02609(17) 0.0456(10) Uani 1 1 d . . .
C14 C 0.0499(3) -0.2086(4) 0.1292(2) 0.0278(10) Uani 1 1 d . . .
O14 O 0.0496(3) -0.3030(4) 0.1041(2) 0.0546(11) Uani 1 1 d . . .

loop_
_atom_site_aniso_label
_atom_site_aniso_U_11
_atom_site_aniso_U_22
_atom_site_aniso_U_33
_atom_site_aniso_U_23
_atom_site_aniso_U_13
_atom_site_aniso_U_12
Cr1 0.0153(3) 0.0167(3) 0.0202(3) -0.0007(3) 0.0000(3) 0.0018(2)
Cl1 0.0667(10) 0.0367(7) 0.0230(6) -0.0015(5) 0.0000(6) 0.0040(6)
S1 0.0177(5) 0.0238(5) 0.0235(5) 0.0028(4) 0.0008(4) -0.0020(4)
S2 0.0219(6) 0.0175(5) 0.0272(6) -0.0005(4) -0.0021(5) 0.0047(4)
N1 0.0214(19) 0.0216(18) 0.0249(18) 0.0014(14) -0.0022(15) -0.0055(15)
N2 0.0212(19) 0.0183(18) 0.0274(19) 0.0039(15) -0.0034(15) 0.0005(14)
C1 0.0124(19) 0.024(2) 0.023(2) 0.0039(17) -0.0019(16) 0.0020(16)
C2 0.016(2) 0.021(2) 0.026(2) 0.0062(17) -0.0038(17) 0.0037(16)
C3 0.021(2) 0.021(2) 0.028(2) 0.0057(17) 0.0011(19) -0.0013(17)
C4 0.028(2) 0.018(2) 0.031(2) 0.0003(17) -0.002(2) 0.0004(18)
C5 0.028(2) 0.031(2) 0.020(2) 0.0026(18) -0.0013(19) 0.0070(19)
C6 0.030(3) 0.027(2) 0.026(2) 0.0061(18) 0.0034(19) 0.0016(19)
C7 0.020(2) 0.019(2) 0.033(2) 0.0060(18) -0.0008(18) -0.0010(17)
C8 0.015(2) 0.033(3) 0.037(3) -0.002(2) 0.007(2) 0.0008(18)
C9 0.020(2) 0.050(3) 0.027(2) -0.005(2) 0.0029(19) 0.013(2)
C10 0.019(2) 0.034(3) 0.054(3) -0.022(2) 0.003(2) 0.008(2)
C11 0.022(2) 0.029(3) 0.047(3) 0.007(2) 0.003(2) 0.010(2)
C12 0.015(2) 0.026(2) 0.031(2) -0.0032(18) -0.0056(18) 0.0054(17)
C13 0.023(2) 0.036(3) 0.025(2) -0.001(2) -0.0028(19) 0.002(2)
O13 0.048(2) 0.063(3) 0.0256(19) 0.0043(18) 0.0035(17) -0.004(2)
C14 0.021(2) 0.028(2) 0.035(3) -0.007(2) -0.002(2) 0.0026(18)
O14 0.052(3) 0.037(2) 0.076(3) -0.026(2) -0.003(2) 0.0039(19)

loop_
_atom_type_symbol
_atom_type_description
_atom_type_scat_dispersion_real
_atom_type_scat_dispersion_imag
_atom_type_scat_source
C C 0.0033 0.0016 'International Tables Vol C Tables 4.2.6.8 and 6.1.1.4'
H H 0.0000 0.0000 'International Tables Vol C Tables 4.2.6.8 and 6.1.1.4'
N N 0.0061 0.0033 'International Tables Vol C Tables 4.2.6.8 and 6.1.1.4'
O O 0.0106 0.0060 'International Tables Vol C Tables 4.2.6.8 and 6.1.1.4'
S S 0.1246 0.1234 'International Tables Vol C Tables 4.2.6.8 and 6.1.1.4'
Cl Cl 0.1484 0.1585 'International Tables Vol C Tables 4.2.6.8 and 6.1.1.4'
Cr Cr 0.3209 0.6236 'International Tables Vol C Tables 4.2.6.8 and 6.1.1.4'

loop_
_geom_angle_atom_site_label_1
_geom_angle_atom_site_label_2
_geom_angle_atom_site_label_3
_geom_angle
_geom_angle_site_symmetry_1
_geom_angle_site_symmetry_3
_geom_angle_publ_flag
C14 Cr1 C13 80.9(2) . . ?
C14 Cr1 C12 92.09(19) . . ?
C13 Cr1 C12 95.78(19) . . ?
C14 Cr1 C8 88.57(19) . . ?
C13 Cr1 C8 132.50(19) . . ?
C12 Cr1 C8 38.15(17) . . ?
C14 Cr1 C11 126.8(2) . . ?
C13 Cr1 C11 87.0(2) . . ?
C12 Cr1 C11 37.77(18) . . ?
C8 Cr1 C11 63.04(19) . . ?
C14 Cr1 C9 119.7(2) . . ?
C13 Cr1 C9 149.0(2) . . ?
C12 Cr1 C9 62.92(18) . . ?
C8 Cr1 C9 37.45(18) . . ?
C11 Cr1 C9 62.25(19) . . ?
C14 Cr1 C10 150.7(2) . . ?
C13 Cr1 C10 114.4(2) . . ?
C12 Cr1 C10 62.68(18) . . ?
C8 Cr1 C10 62.50(19) . . ?
C11 Cr1 C10 37.11(19) . . ?
C9 Cr1 C10 37.0(2) . . ?
C14 Cr1 S2 80.17(15) . . ?
C13 Cr1 S2 113.70(15) . . ?
C12 Cr1 S2 147.59(13) . . ?
C8 Cr1 S2 109.75(13) . . ?
C11 Cr1 S2 149.64(15) . . ?
C9 Cr1 S2 93.63(13) . . ?
C10 Cr1 S2 112.57(15) . . ?
C14 Cr1 S1 117.49(15) . . ?
C13 Cr1 S1 82.19(15) . . ?
C12 Cr1 S1 149.36(13) . . ?
C8 Cr1 S1 141.42(13) . . ?
C11 Cr1 S1 111.73(14) . . ?
C9 Cr1 S1 104.53(14) . . ?
C10 Cr1 S1 90.18(14) . . ?
S2 Cr1 S1 53.77(4) . . ?
N1 S1 S2 93.79(13) . . ?
N1 S1 Cr1 112.62(14) . . ?
S2 S1 Cr1 62.96(4) . . ?
N2 S2 S1 93.79(14) . . ?
N2 S2 Cr1 114.00(14) . . ?
S1 S2 Cr1 63.27(4) . . ?
C1 N1 S1 114.2(3) . . ?
C1 N2 S2 114.6(3) . . ?
N2 C1 N1 123.2(4) . . ?
N2 C1 C2 118.5(4) . . ?
N1 C1 C2 118.0(4) . . ?
C3 C2 C7 118.2(4) . . ?
C3 C2 C1 121.1(4) . . ?
C7 C2 C1 120.7(4) . . ?
C4 C3 C2 121.2(4) . . ?
C3 C4 C5 118.7(4) . . ?
C6 C5 C4 121.9(4) . . ?
C6 C5 Cl1 118.7(3) . . ?
C4 C5 Cl1 119.4(4) . . ?
C7 C6 C5 118.3(4) . . ?
C6 C7 C2 121.7(4) . . ?
C9 C8 C12 107.5(4) . . ?
C9 C8 Cr1 72.2(3) . . ?
C12 C8 Cr1 70.3(2) . . ?
C10 C9 C8 108.4(4) . . ?
C10 C9 Cr1 72.0(3) . . ?
C8 C9 Cr1 70.3(3) . . ?
C11 C10 C9 108.1(4) . . ?
C11 C10 Cr1 70.4(3) . . ?
C9 C10 Cr1 71.0(3) . . ?
C10 C11 C12 108.2(4) . . ?
C10 C11 Cr1 72.4(3) . . ?
C12 C11 Cr1 70.0(3) . . ?
C11 C12 C8 107.8(4) . . ?
C11 C12 Cr1 72.2(3) . . ?
C8 C12 Cr1 71.6(2) . . ?
O13 C13 Cr1 177.4(5) . . ?
O14 C14 Cr1 178.0(5) . . ?

loop_
_geom_bond_atom_site_label_1
_geom_bond_atom_site_label_2
_geom_bond_distance
_geom_bond_site_symmetry_2
_geom_bond_publ_flag
Cr1 C14 1.835(5) . ?
Cr1 C13 1.840(5) . ?
Cr1 C12 2.158(4) . ?
Cr1 C8 2.175(4) . ?
Cr1 C11 2.186(5) . ?
Cr1 C9 2.200(5) . ?
Cr1 C10 2.212(5) . ?
Cr1 S2 2.3537(12) . ?
Cr1 S1 2.3602(13) . ?
Cl1 C5 1.742(4) . ?
S1 N1 1.642(4) . ?
S1 S2 2.1315(15) . ?
S2 N2 1.635(4) . ?
N1 C1 1.337(5) . ?
N2 C1 1.333(6) . ?
C1 C2 1.474(6) . ?
C2 C3 1.392(6) . ?
C2 C7 1.397(6) . ?
C3 C4 1.374(6) . ?
C4 C5 1.384(6) . ?
C5 C6 1.383(7) . ?
C6 C7 1.372(6) . ?
C8 C9 1.405(7) . ?
C8 C12 1.416(7) . ?
C9 C10 1.401(8) . ?
C10 C11 1.400(7) . ?
C11 C12 1.406(7) . ?
C13 O13 1.147(6) . ?
C14 O14 1.149(6) . ?
